data_7242817
loop_
_publ_author_name
'Cui, Pingping'
'Yin, Qiuxiang'
'Zhang, Shihao'
'Yang, Wenchao'
'Jia, Lihong'
'Dai, Jiayu'
'Zhou, Ling'
'Wang, Zhao'

_publ_section_title
;
 Insight into amoxicillin sodium heterosolvates and non-solvated form:
 crystal structures, phase transformation behaviors, and desolvation
 mechanism
;
_journal_issue 22
_journal_name_full CrystEngComm
_journal_page_first 3995
_journal_page_last 4004
_journal_paper_doi 10.1039/D1CE00435B
_journal_volume 23
_journal_year 2021
_chemical_absolute_configuration ad
_chemical_formula_moiety 'C16 H18 N3 Na O5 S'
_chemical_formula_sum 'C16 H18 N3 Na O5 S'
_chemical_formula_weight 387.38
_chemical_name_common 'amoxicillin sodium'
_space_group_crystal_system orthorhombic
_space_group_IT_number 19
_space_group_name_Hall 'P 2ac 2ab'
_space_group_name_H-M_alt 'P 21 21 21'
_atom_sites_solution_hydrogens mixed
_atom_sites_solution_primary dual
_audit_creation_date 2020-09-24
_audit_creation_method
;
Olex2 1.2-ac3
(compiled 2017.08.10 svn.r3458 for OlexSys, GUI svn.r5381)
;
_audit_update_record
;
2021-02-03 deposited with the CCDC.	2021-05-12 downloaded from the CCDC.
;
_cell_angle_alpha 90
_cell_angle_beta 90
_cell_angle_gamma 90
_cell_formula_units_Z 4
_cell_length_a 10.6221(10)
_cell_length_b 13.075(3)
_cell_length_c 13.3414(14)
_cell_measurement_reflns_used 507
_cell_measurement_temperature 159.99(10)
_cell_measurement_theta_max 46.5060
_cell_measurement_theta_min 6.3150
_cell_volume 1852.9(5)
_computing_cell_refinement 'CrysAlisPro 1.171.39.45g (Rigaku OD, 2018)'
_computing_data_collection 'CrysAlisPro 1.171.39.45g (Rigaku OD, 2018)'
_computing_data_reduction 'CrysAlisPro 1.171.39.45g (Rigaku OD, 2018)'
_computing_molecular_graphics 'Olex2 (Dolomanov et al., 2009)'
_computing_publication_material 'Olex2 (Dolomanov et al., 2009)'
_computing_structure_refinement 'ShelXL (Sheldrick, 2015)'
_computing_structure_solution 'ShelXT (Sheldrick, 2015)'
_diffrn_ambient_environment N~2~
_diffrn_ambient_temperature 159.99(10)
_diffrn_detector 'CCD plate'
_diffrn_detector_type HyPix
_diffrn_measured_fraction_theta_full 0.686
_diffrn_measured_fraction_theta_max 0.685
_diffrn_measurement_details
;
List of Runs (angles in degrees, time in seconds):

  # Type    Start    End  Width  t~exp~   \w     \q     \k     \f   Frames
#--------------------------------------------------------------------------
  1  \w     85.00 138.00   0.50    4.00    --   66.14 129.00  19.00  106
  2  \w     -6.00  86.00   0.50    4.00    --   66.14 -29.00  -1.00  184
  3  \w    -79.00 -53.00   0.50    0.50    --   -1.09-179.00-120.00   52
  4  \w    -84.00 -50.00   0.50    0.50    --   -1.09-179.00-150.00   68
  5  \w    -86.00 -48.00   0.50    0.50    --   -1.09-179.00 -90.00   76
  6  \w    -74.00 -42.00   0.50    4.00    --  -68.33 125.00 -30.00   64
  7  \w   -113.00 -88.00   0.50    4.00    --  -68.33 125.00 -30.00   50
  8  \w   -139.00-114.00   0.50    4.00    --  -68.33 -99.00  90.00   50
;
_diffrn_measurement_device 'four-circle diffractometer'
_diffrn_measurement_device_type 'ROD, Synergy Custom system, HyPix'
_diffrn_measurement_method '\w scans'
_diffrn_orient_matrix_type 'CrysAlisPro convention (1999,Acta A55,543-557)'
_diffrn_orient_matrix_UB_11 0.0100761000
_diffrn_orient_matrix_UB_12 0.1124693000
_diffrn_orient_matrix_UB_13 -0.0333554000
_diffrn_orient_matrix_UB_21 0.0524874000
_diffrn_orient_matrix_UB_22 -0.0344758000
_diffrn_orient_matrix_UB_23 -0.1020409000
_diffrn_orient_matrix_UB_31 -0.1348808000
_diffrn_orient_matrix_UB_32 -0.0051132000
_diffrn_orient_matrix_UB_33 -0.0426402000
_diffrn_radiation_monochromator mirror
_diffrn_radiation_probe x-ray
_diffrn_radiation_type CuK\a
_diffrn_radiation_wavelength 1.54184
_diffrn_reflns_av_R_equivalents 0.0428
_diffrn_reflns_av_unetI/netI 0.0732
_diffrn_reflns_Laue_measured_fraction_full 0.686
_diffrn_reflns_Laue_measured_fraction_max 0.685
_diffrn_reflns_limit_h_max 5
_diffrn_reflns_limit_h_min -10
_diffrn_reflns_limit_k_max 11
_diffrn_reflns_limit_k_min -9
_diffrn_reflns_limit_l_max 12
_diffrn_reflns_limit_l_min -13
_diffrn_reflns_number 2273
_diffrn_reflns_point_group_measured_fraction_full 0.622
_diffrn_reflns_point_group_measured_fraction_max 0.622
_diffrn_reflns_theta_full 51.706
_diffrn_reflns_theta_max 51.706
_diffrn_reflns_theta_min 4.736
_diffrn_source 'Rotating-anode X-ray tube'
_diffrn_source_type 'Rigaku (Cu) X-ray Source'
_exptl_absorpt_coefficient_mu 2.072
_exptl_absorpt_correction_T_max 1.00000
_exptl_absorpt_correction_T_min 0.51814
_exptl_absorpt_correction_type multi-scan
_exptl_absorpt_process_details
;
CrysAlisPro 1.171.39.45g (Rigaku Oxford Diffraction, 2018)
Empirical absorption correction using spherical harmonics,
 implemented in SCALE3 ABSPACK scaling algorithm.
;
_exptl_crystal_colour colourless
_exptl_crystal_colour_primary colourless
_exptl_crystal_density_diffrn 1.389
_exptl_crystal_description block
_exptl_crystal_F_000 808
_exptl_crystal_size_max 0.08
_exptl_crystal_size_mid 0.06
_exptl_crystal_size_min 0.05
_refine_diff_density_max 0.247
_refine_diff_density_min -0.198
_refine_diff_density_rms 0.058
_refine_ls_abs_structure_details
;
 Flack x determined using 276 quotients [(I+)-(I-)]/[(I+)+(I-)]
 (Parsons, Flack and Wagner, Acta Cryst. B69 (2013) 249-259).
;
_refine_ls_abs_structure_Flack 0.07(3)
_refine_ls_extinction_method none
_refine_ls_goodness_of_fit_ref 1.022
_refine_ls_hydrogen_treatment mixed
_refine_ls_matrix_type full
_refine_ls_number_parameters 263
_refine_ls_number_reflns 1273
_refine_ls_number_restraints 47
_refine_ls_restrained_S_all 1.007
_refine_ls_R_factor_all 0.0796
_refine_ls_R_factor_gt 0.0556
_refine_ls_shift/su_max 0.000
_refine_ls_shift/su_mean 0.000
_refine_ls_structure_factor_coef Fsqd
_refine_ls_weighting_details 'w=1/[\s^2^(Fo^2^)+(0.0845P)^2^] where P=(Fo^2^+2Fc^2^)/3'
_refine_ls_weighting_scheme calc
_refine_ls_wR_factor_gt 0.1240
_refine_ls_wR_factor_ref 0.1370
_reflns_Friedel_coverage 0.549
_reflns_Friedel_fraction_full 0.531
_reflns_Friedel_fraction_max 0.532
_reflns_number_gt 959
_reflns_number_total 1273
_reflns_threshold_expression 'I > 2\s(I)'
_cod_data_source_file d1ce00435b2.cif
_cod_data_source_block exp_152_cpp1
_cod_depositor_comments 'Adding full bibliography for 7242817--7242818.cif.'
_cod_database_code 7242817
_shelx_shelxl_version_number 2018/1
_shelx_space_group_comment
;
The symmetry employed for this shelxl refinement is uniquely defined
by the following loop, which should always be used as a source of
symmetry information in preference to the above space-group names.
They are only intended as comments.
;
_shelx_estimated_absorpt_t_max 0.903
_shelx_estimated_absorpt_t_min 0.852
_reflns_odcompleteness_completeness 69.05
_reflns_odcompleteness_iscentric 1
_reflns_odcompleteness_theta 50.38
_olex2_refinement_description
;
1. Fixed Uiso
 At 1.2 times of:
  All C(H) groups, All N(H) groups, All N(H,H) groups
 At 1.5 times of:
  All C(H,H,H) groups
2. Restrained distances
 H007-O007
 0.9 with sigma of 0.02
 C12-C11 \\sim C12A-C11
 with sigma of 0.02
 C12-C13 \\sim C12A-C13A
 with sigma of 0.02
 C11-C16 \\sim C11-C16A
 with sigma of 0.02
 C16-C15 \\sim C16A-C15A
 with sigma of 0.02
 C15-C14 \\sim C15A-C14
 with sigma of 0.02
 C14-C13 \\sim C14-C13A
 with sigma of 0.02
 C12-C14 \\sim C12A-C14
 with sigma of 0.04
 C11-C15 \\sim C11-C15A
 with sigma of 0.04
 C11-C13 \\sim C11-C13A
 with sigma of 0.04
 C16-C14 \\sim C16A-C14
 with sigma of 0.04
3. Rigid bond restraints
 C11, C16A, C15A, C13A
 with sigma for 1-2 distances of 0.001 and sigma for 1-3 distances of 0.001
4. Uiso/Uaniso restraints and constraints
C11 \\sim C16A \\sim C15A \\sim C13A \\sim C12A: within 2A with sigma of 0.001
and sigma for terminal atoms of 0.001
5. Rigid body (RIGU) restrains
 C11, C16, C15
 with sigma for 1-2 distances of 0.001 and sigma for 1-3 distances of 0.001
6. Others
 Sof(C12A)=Sof(H12A)=Sof(C16A)=Sof(H16A)=Sof(C15A)=Sof(H15A)=Sof(C13A)=
 Sof(H13A)=1-FVAR(1)
 Sof(C12)=Sof(H12)=Sof(C16)=Sof(H16)=Sof(C15)=Sof(H15)=Sof(C13)=Sof(H13)=FVAR(1)
 Fixed X: H007(-0.062531)
 Fixed Y: H007(0.50821)
 Fixed Z: H007(0.32349)
7.a Ternary CH refined with riding coordinates:
 C2(H2A), C10(H10), C8(H8), C6(H6)
7.b Secondary CH2 refined with riding coordinates:
 N3(H3A,H3B)
7.c Aromatic/amide H refined with riding coordinates:
 N2(H2), C12(H12), C16(H16), C15(H15), C13(H13), C12A(H12A), C16A(H16A),
 C15A(H15A), C13A(H13A)
7.d Fitted hexagon refined as free rotating group:
 C12A(C11,C16A,C15A,C14,C13A)
7.e Idealised Me refined as rotating group:
 C4(H4A,H4B,H4C), C5(H5A,H5B,H5C)
;
_olex2_submission_special_instructions 'No special instructions were received'
_oxdiff_exptl_absorpt_empirical_details
;
Empirical correction (ABSPACK) includes:
- Absorption correction using spherical harmonics
- Frame scaling
;
_oxdiff_exptl_absorpt_empirical_full_max 1.638
_oxdiff_exptl_absorpt_empirical_full_min 0.694

loop_
_space_group_symop_operation_xyz
'x, y, z'
'-x+1/2, -y, z+1/2'
'-x, y+1/2, -z+1/2'
'x+1/2, -y+1/2, -z'

loop_
_atom_site_label
_atom_site_type_symbol
_atom_site_fract_x
_atom_site_fract_y
_atom_site_fract_z
_atom_site_U_iso_or_equiv
_atom_site_adp_type
_atom_site_occupancy
_atom_site_site_symmetry_order
_atom_site_calc_flag
_atom_site_refinement_flags_posn
_atom_site_refinement_flags_adp
_atom_site_refinement_flags_occupancy
_atom_site_disorder_assembly
_atom_site_disorder_group
S1 S 0.5044(3) 0.5882(5) 0.3690(2) 0.0775(18) Uani 1 1 d . . . . .
O3 O 0.7085(8) 0.6565(10) 0.6225(7) 0.074(4) Uani 1 1 d . . . . .
O1 O 0.8689(9) 0.8108(14) 0.3299(7) 0.071(5) Uani 1 1 d . . . . .
O4 O 0.4957(11) 0.3300(13) 0.6239(7) 0.076(5) Uani 1 1 d . . . . .
O2 O 0.9320(10) 0.6455(13) 0.3446(7) 0.081(5) Uani 1 1 d . . . . .
O007 O -0.0404(8) 0.4516(9) 0.3643(7) 0.082(5) Uani 1 1 d D . . . .
N1 N 0.7208(10) 0.6010(12) 0.4561(7) 0.052(4) Uani 1 1 d . . . . .
N2 N 0.4924(10) 0.4995(13) 0.5927(7) 0.056(4) Uani 1 1 d . . . . .
H2 H 0.450245 0.555459 0.596880 0.067 Uiso 1 1 calc R . . . .
N3 N 0.2962(10) 0.3456(12) 0.7503(8) 0.082(5) Uani 1 1 d . . . . .
H3A H 0.218181 0.322486 0.741488 0.098 Uiso 1 1 calc R . . . .
H3B H 0.300675 0.370422 0.812296 0.098 Uiso 1 1 calc R . . . .
C7 C 0.6874(12) 0.5962(16) 0.5550(11) 0.053(6) Uani 1 1 d . . . . .
C2 C 0.7203(12) 0.6919(15) 0.3943(10) 0.054(5) Uani 1 1 d . . . . .
H2A H 0.689969 0.749717 0.434245 0.065 Uiso 1 1 calc R . . . .
C10 C 0.3159(11) 0.4294(15) 0.6812(9) 0.062(6) Uani 1 1 d . . . . .
H10 H 0.312894 0.494820 0.717027 0.074 Uiso 1 1 calc R . . . .
C8 C 0.6109(13) 0.5008(18) 0.5429(9) 0.062(6) Uani 1 1 d . . . . .
H8 H 0.660761 0.441263 0.563278 0.074 Uiso 1 1 calc R . . . .
C9 C 0.4440(14) 0.415(2) 0.6332(10) 0.065(7) Uani 1 1 d . . . . .
C1 C 0.8557(16) 0.717(2) 0.3550(10) 0.059(7) Uani 1 1 d . . . . .
C6 C 0.6268(13) 0.5195(15) 0.4304(9) 0.060(6) Uani 1 1 d . . . . .
H6 H 0.660749 0.461442 0.392566 0.072 Uiso 1 1 calc R . . . .
C3 C 0.6237(12) 0.6699(16) 0.3080(10) 0.064(6) Uani 1 1 d . . . . .
C12 C 0.1317(19) 0.506(2) 0.5926(13) 0.085(10) Uani 0.74(2) 1 d D . P A 1
H12 H 0.132599 0.554211 0.643821 0.102 Uiso 0.74(2) 1 calc R . P A 1
C16 C 0.227(2) 0.367(2) 0.5113(16) 0.113(11) Uani 0.74(2) 1 d D U P A 1
H16 H 0.292051 0.320094 0.504816 0.135 Uiso 0.74(2) 1 calc R . P A 1
C15 C 0.137(2) 0.376(2) 0.4360(19) 0.113(13) Uani 0.74(2) 1 d D U P A 1
H15 H 0.142079 0.334140 0.379487 0.136 Uiso 0.74(2) 1 calc R . P A 1
C13 C 0.0444(18) 0.5174(18) 0.5181(12) 0.061(8) Uani 0.74(2) 1 d D . P A 1
H13 H -0.010683 0.572686 0.517804 0.073 Uiso 0.74(2) 1 calc R . P A 1
C4 C 0.6810(13) 0.6157(18) 0.2199(9) 0.090(7) Uani 1 1 d . . . . .
H4A H 0.712042 0.550122 0.240891 0.135 Uiso 1 1 calc GR . . . .
H4B H 0.749252 0.655717 0.193769 0.135 Uiso 1 1 calc GR . . . .
H4C H 0.618342 0.606524 0.168874 0.135 Uiso 1 1 calc GR . . . .
C5 C 0.5579(14) 0.7714(17) 0.2733(11) 0.085(7) Uani 1 1 d . . . . .
H5A H 0.489985 0.755363 0.228549 0.128 Uiso 1 1 calc GR . . . .
H5B H 0.617990 0.813998 0.239442 0.128 Uiso 1 1 calc GR . . . .
H5C H 0.525528 0.806966 0.330769 0.128 Uiso 1 1 calc GR . . . .
Na1 Na 1.0622(5) 0.7982(5) 0.2391(3) 0.067(2) Uani 1 1 d . . . . .
C12A C 0.191(3) 0.5235(12) 0.556(2) 0.064(4) Uani 0.26(2) 1 d D U P A 2
H12A H 0.231999 0.581387 0.579756 0.076 Uiso 0.26(2) 1 calc R . P A 2
C11 C 0.2181(10) 0.4281(14) 0.5967(8) 0.064(4) Uani 1 1 d DG U . . .
C16A C 0.157(3) 0.3415(12) 0.561(2) 0.063(4) Uani 0.26(2) 1 d DG U P A 2
H16A H 0.174852 0.277707 0.588432 0.076 Uiso 0.26(2) 1 calc R . P A 2
C15A C 0.068(3) 0.3503(13) 0.485(2) 0.063(4) Uani 0.26(2) 1 d DG U P A 2
H15A H 0.026512 0.292358 0.461609 0.076 Uiso 0.26(2) 1 calc R . P A 2
C14 C 0.0404(10) 0.4457(14) 0.4447(9) 0.069(7) Uani 1 1 d DG . . . .
C13A C 0.102(3) 0.5322(12) 0.480(2) 0.064(4) Uani 0.26(2) 1 d DG U P A 2
H13A H 0.083655 0.596038 0.452931 0.076 Uiso 0.26(2) 1 calc R . P A 2
H007 H -0.062531 0.508210 0.323490 1.0(10) Uiso 1 1 d D . . . .

loop_
_atom_site_aniso_label
_atom_site_aniso_U_11
_atom_site_aniso_U_22
_atom_site_aniso_U_33
_atom_site_aniso_U_23
_atom_site_aniso_U_13
_atom_site_aniso_U_12
S1 0.059(2) 0.101(6) 0.073(2) 0.019(2) -0.0085(17) -0.010(3)
O3 0.069(6) 0.087(14) 0.067(6) -0.014(6) 0.013(5) -0.021(7)
O1 0.080(7) 0.066(17) 0.066(6) 0.011(7) 0.004(5) -0.005(7)
O4 0.066(8) 0.074(18) 0.089(7) 0.014(7) 0.010(5) 0.003(8)
O2 0.056(6) 0.088(17) 0.099(7) 0.026(7) 0.015(5) 0.017(8)
O007 0.066(6) 0.087(15) 0.094(6) -0.014(6) -0.034(5) 0.002(6)
N1 0.058(7) 0.043(15) 0.056(7) -0.010(7) -0.004(5) 0.004(8)
N2 0.055(7) 0.039(15) 0.073(7) 0.009(7) 0.016(6) 0.002(7)
N3 0.055(7) 0.115(18) 0.075(7) 0.025(9) 0.007(6) -0.008(8)
C7 0.057(9) 0.04(2) 0.061(10) -0.019(10) -0.004(6) 0.006(10)
C2 0.059(9) 0.039(18) 0.066(8) 0.006(9) 0.003(6) -0.003(9)
C10 0.060(9) 0.07(2) 0.059(8) 0.001(9) 0.006(7) 0.001(10)
C8 0.059(9) 0.06(2) 0.064(9) -0.008(9) 0.003(7) 0.009(10)
C9 0.047(11) 0.09(3) 0.054(8) 0.016(11) -0.002(7) -0.017(12)
C1 0.072(13) 0.05(2) 0.053(8) 0.023(10) 0.001(7) -0.003(13)
C6 0.081(10) 0.04(2) 0.063(9) -0.008(8) -0.002(7) -0.014(10)
C3 0.052(8) 0.07(2) 0.075(9) -0.003(10) 0.001(7) -0.011(10)
C12 0.064(13) 0.13(3) 0.058(12) -0.021(14) 0.013(10) 0.012(17)
C16 0.065(13) 0.15(2) 0.126(12) -0.055(14) -0.026(10) 0.018(16)
C15 0.077(16) 0.13(4) 0.132(14) -0.054(16) -0.036(12) -0.001(18)
C13 0.074(13) 0.07(3) 0.039(10) -0.011(10) 0.006(9) 0.038(14)
C4 0.079(10) 0.13(3) 0.057(8) -0.008(10) -0.001(7) -0.029(12)
C5 0.092(11) 0.08(2) 0.085(10) 0.030(10) -0.014(8) -0.003(13)
Na1 0.065(3) 0.064(7) 0.072(3) -0.007(3) -0.005(2) 0.003(3)
C12A 0.048(7) 0.065(13) 0.079(7) 0.009(6) -0.005(6) 0.009(8)
C11 0.047(7) 0.065(13) 0.078(7) 0.009(6) -0.006(5) 0.009(8)
C16A 0.047(7) 0.065(13) 0.078(7) 0.009(6) -0.006(6) 0.009(8)
C15A 0.047(7) 0.065(13) 0.078(7) 0.009(7) -0.006(6) 0.009(8)
C14 0.042(9) 0.07(2) 0.096(11) 0.003(11) -0.013(7) 0.007(10)
C13A 0.048(7) 0.065(13) 0.079(7) 0.009(7) -0.005(6) 0.009(8)

loop_
_atom_type_symbol
_atom_type_description
_atom_type_scat_dispersion_real
_atom_type_scat_dispersion_imag
_atom_type_scat_source
C C 0.0181 0.0091 'International Tables Vol C Tables 4.2.6.8 and 6.1.1.4'
H H 0.0000 0.0000 'International Tables Vol C Tables 4.2.6.8 and 6.1.1.4'
N N 0.0311 0.0180 'International Tables Vol C Tables 4.2.6.8 and 6.1.1.4'
Na Na 0.1353 0.1239 'International Tables Vol C Tables 4.2.6.8 and 6.1.1.4'
O O 0.0492 0.0322 'International Tables Vol C Tables 4.2.6.8 and 6.1.1.4'
S S 0.3331 0.5567 'International Tables Vol C Tables 4.2.6.8 and 6.1.1.4'

loop_
_geom_angle_atom_site_label_1
_geom_angle_atom_site_label_2
_geom_angle_atom_site_label_3
_geom_angle
_geom_angle_site_symmetry_1
_geom_angle_site_symmetry_3
_geom_angle_publ_flag
C6 S1 C3 89.6(7) . . ?
C7 O3 Na1 126.1(9) . 4_466 ?
C1 O1 Na1 99.1(11) . . ?
C9 O4 Na1 117.0(12) . 2_665 ?
C1 O2 Na1 81.1(12) . . ?
Na1 O007 H007 107.0(6) 3_645 . ?
C14 O007 Na1 116.9(10) . 3_645 ?
C14 O007 H007 130.3(12) . . ?
C7 N1 C2 126.0(15) . . ?
C7 N1 C6 90.9(12) . . ?
C2 N1 C6 116.8(10) . . ?
C8 N2 H2 118.7 . . ?
C9 N2 H2 118.7 . . ?
C9 N2 C8 122.6(17) . . ?
H3A N3 H3B 107.2 . . ?
C10 N3 H3A 107.9 . . ?
C10 N3 H3B 107.9 . . ?
C10 N3 Na1 117.4(8) . 2_665 ?
Na1 N3 H3A 107.9 2_665 . ?
Na1 N3 H3B 107.9 2_665 . ?
O3 C7 N1 129.5(18) . . ?
O3 C7 C8 135.9(14) . . ?
N1 C7 C8 94.3(12) . . ?
N1 C2 H2A 109.0 . . ?
N1 C2 C1 110.9(14) . . ?
N1 C2 C3 105.7(14) . . ?
C1 C2 H2A 109.0 . . ?
C1 C2 C3 113.2(10) . . ?
C3 C2 H2A 109.0 . . ?
N3 C10 H10 110.2 . . ?
N3 C10 C9 107.6(15) . . ?
N3 C10 C11 111.2(13) . . ?
C9 C10 H10 110.2 . . ?
C9 C10 C11 107.2(10) . . ?
C11 C10 H10 110.2 . . ?
N2 C8 C7 116.1(15) . . ?
N2 C8 H8 109.8 . . ?
N2 C8 C6 123.9(12) . . ?
C7 C8 H8 109.8 . . ?
C7 C8 C6 85.0(12) . . ?
C6 C8 H8 109.8 . . ?
O4 C9 N2 121.9(16) . . ?
O4 C9 C10 124(2) . . ?
O4 C9 Na1 42.3(10) . 2_665 ?
N2 C9 C10 114(2) . . ?
N2 C9 Na1 158.6(11) . 2_665 ?
C10 C9 Na1 84.4(12) . 2_665 ?
O1 C1 C2 112.6(19) . . ?
O2 C1 O1 128.2(17) . . ?
O2 C1 C2 119(2) . . ?
S1 C6 H6 115.0 . . ?
N1 C6 S1 103.4(12) . . ?
N1 C6 C8 87.9(11) . . ?
N1 C6 H6 115.0 . . ?
C8 C6 S1 116.8(11) . . ?
C8 C6 H6 115.0 . . ?
C2 C3 S1 103.4(10) . . ?
C2 C3 C5 110.7(15) . . ?
C4 C3 S1 110.5(13) . . ?
C4 C3 C2 113.3(12) . . ?
C4 C3 C5 110.4(14) . . ?
C5 C3 S1 108.3(9) . . ?
C13 C12 H12 117.8 . . ?
C13 C12 C11 124.3(18) . . ?
C11 C12 H12 117.8 . . ?
C15 C16 H16 120.0 . . ?
C15 C16 C11 120.0(19) . . ?
C11 C16 H16 120.0 . . ?
C16 C15 H15 119.9 . . ?
C14 C15 C16 120.2(18) . . ?
C14 C15 H15 119.9 . . ?
C12 C13 H13 121.0 . . ?
C14 C13 C12 118.1(18) . . ?
C14 C13 H13 121.0 . . ?
C3 C4 H4A 109.5 . . ?
C3 C4 H4B 109.5 . . ?
C3 C4 H4C 109.5 . . ?
H4A C4 H4B 109.5 . . ?
H4A C4 H4C 109.5 . . ?
H4B C4 H4C 109.5 . . ?
C3 C5 H5A 109.5 . . ?
C3 C5 H5B 109.5 . . ?
C3 C5 H5C 109.5 . . ?
H5A C5 H5B 109.5 . . ?
H5A C5 H5C 109.5 . . ?
H5B C5 H5C 109.5 . . ?
O3 Na1 O2 96.1(4) 4_566 . ?
O1 Na1 O3 98.3(4) . 4_566 ?
O1 Na1 O2 51.1(5) . . ?
O1 Na1 O007 98.5(5) . 3_655 ?
O1 Na1 N3 124.0(5) . 2_664 ?
O4 Na1 O3 144.8(6) 2_664 4_566 ?
O4 Na1 O1 99.0(5) 2_664 . ?
O4 Na1 O2 72.1(4) 2_664 . ?
O4 Na1 O007 101.0(5) 2_664 3_655 ?
O4 Na1 N3 69.4(5) 2_664 2_664 ?
O007 Na1 O3 106.4(4) 3_655 4_566 ?
O007 Na1 O2 145.1(4) 3_655 . ?
N3 Na1 O3 75.5(4) 2_664 4_566 ?
N3 Na1 O2 73.9(5) 2_664 . ?
N3 Na1 O007 137.1(4) 2_664 3_655 ?
C11 C12A H12A 120.0 . . ?
C11 C12A C13A 120.0 . . ?
C13A C12A H12A 120.0 . . ?
C12 C11 C10 118.3(14) . . ?
C12 C11 C16 115.9(14) . . ?
C16 C11 C10 124.3(13) . . ?
C12A C11 C10 114.7(13) . . ?
C16A C11 C10 125.3(13) . . ?
C16A C11 C12A 120.0 . . ?
C11 C16A H16A 120.0 . . ?
C11 C16A C15A 120.0 . . ?
C15A C16A H16A 120.0 . . ?
C16A C15A H15A 120.0 . . ?
C14 C15A C16A 120.0 . . ?
C14 C15A H15A 120.0 . . ?
O007 C14 C15 115.8(13) . . ?
O007 C14 C15A 119.0(13) . . ?
O007 C14 C13A 120.8(13) . . ?
C13 C14 O007 122.9(14) . . ?
C13 C14 C15 119.8(13) . . ?
C15A C14 C13A 120.0 . . ?
C12A C13A H13A 120.0 . . ?
C14 C13A C12A 120.0 . . ?
C14 C13A H13A 120.0 . . ?

loop_
_geom_bond_atom_site_label_1
_geom_bond_atom_site_label_2
_geom_bond_distance
_geom_bond_site_symmetry_2
_geom_bond_publ_flag
S1 C6 1.780(16) . ?
S1 C3 1.847(16) . ?
O3 C7 1.219(18) . ?
O3 Na1 2.485(10) 4_466 ?
O1 C1 1.28(2) . ?
O1 Na1 2.389(11) . ?
O4 C9 1.24(3) . ?
O4 Na1 2.356(15) 2_665 ?
O2 C1 1.24(2) . ?
O2 Na1 2.807(13) . ?
O007 Na1 2.447(13) 3_645 ?
O007 C14 1.376(12) . ?
O007 H007 0.948(12) . ?
N1 C7 1.368(16) . ?
N1 C2 1.45(2) . ?
N1 C6 1.500(19) . ?
N2 H2 0.8600 . ?
N2 C8 1.423(16) . ?
N2 C9 1.34(3) . ?
N3 H3A 0.8900 . ?
N3 H3B 0.8900 . ?
N3 C10 1.45(2) . ?
N3 Na1 2.412(16) 2_665 ?
C7 C8 1.50(3) . ?
C2 H2A 0.9800 . ?
C2 C1 1.57(2) . ?
C2 C3 1.568(19) . ?
C10 H10 0.9800 . ?
C10 C9 1.52(2) . ?
C10 C11 1.534(15) . ?
C8 H8 0.9800 . ?
C8 C6 1.530(18) . ?
C9 Na1 3.12(3) 2_665 ?
C6 H6 0.9800 . ?
C3 C4 1.50(2) . ?
C3 C5 1.57(2) . ?
C12 H12 0.9300 . ?
C12 C13 1.367(18) . ?
C12 C11 1.37(2) . ?
C16 H16 0.9300 . ?
C16 C15 1.39(2) . ?
C16 C11 1.40(2) . ?
C15 H15 0.9300 . ?
C15 C14 1.38(2) . ?
C13 H13 0.9300 . ?
C13 C14 1.36(2) . ?
C4 H4A 0.9600 . ?
C4 H4B 0.9600 . ?
C4 H4C 0.9600 . ?
C5 H5A 0.9600 . ?
C5 H5B 0.9600 . ?
C5 H5C 0.9600 . ?
C12A H12A 0.9300 . ?
C12A C11 1.3900 . ?
C12A C13A 1.3900 . ?
C11 C16A 1.3900 . ?
C16A H16A 0.9300 . ?
C16A C15A 1.3900 . ?
C15A H15A 0.9300 . ?
C15A C14 1.3900 . ?
C14 C13A 1.3900 . ?
C13A H13A 0.9300 . ?
